data_4114532
loop_
_publ_author_name
'Ingrid Castro-Rodriguez'
'Hidetaka Nakai'
'Peter Gantzel'
'Lev N. Zakharov'
'Arnold L. Rheingold'
'Karsten Meyer'

_publ_section_title
;
 Evidence for Alkane Coordination to an Electron-Rich Uranium Center
;
_journal_name_full 'Journal of the American Chemical Society'
_journal_page_first 15734
_journal_page_last 15735
_journal_paper_doi 10.1021/ja0379316
_journal_volume 125
_journal_year 2003
_chemical_formula_sum 'C62 H102 N3 O3 U'
_chemical_formula_weight 1175.50
_chemical_name_systematic
; 
 ? 
;
_space_group_IT_number 14
_symmetry_cell_setting monoclinic
_symmetry_space_group_name_Hall '-P 2yn'
_symmetry_space_group_name_H-M 'P 1 21/n 1'
_atom_sites_solution_hydrogens geom
_atom_sites_solution_primary direct
_atom_sites_solution_secondary difmap
_audit_creation_method SHELXL-97
_cell_angle_alpha 90.00
_cell_angle_beta 90.117(2)
_cell_angle_gamma 90.00
_cell_formula_units_Z 4
_cell_length_a 19.423(3)
_cell_length_b 15.1148(19)
_cell_length_c 20.453(3)
_cell_measurement_reflns_used 6077
_cell_measurement_temperature 100(2)
_cell_measurement_theta_max 27.43
_cell_measurement_theta_min 2.40
_cell_volume 6004.5(15)
_computing_cell_refinement 'Bruker SMART'
_computing_data_collection 'Bruker SMART'
_computing_data_reduction 'Bruker SAINT'
_computing_molecular_graphics 'Bruker SHELXTL'
_computing_publication_material 'Bruker SHELXTL'
_computing_structure_refinement 'SHELXL-97 (Sheldrick, 1997)'
_computing_structure_solution 'SHELXS-97 (Sheldrick, 1990)'
_diffrn_ambient_temperature 100(2)
_diffrn_measured_fraction_theta_full 0.986
_diffrn_measured_fraction_theta_max 0.986
_diffrn_measurement_device_type 'CCD area detector'
_diffrn_measurement_method 'phi and omega scans'
_diffrn_radiation_monochromator graphite
_diffrn_radiation_source 'fine-focus sealed tube'
_diffrn_radiation_type MoK\a
_diffrn_radiation_wavelength 0.71073
_diffrn_reflns_av_R_equivalents 0.0778
_diffrn_reflns_av_sigmaI/netI 0.1109
_diffrn_reflns_limit_h_max 22
_diffrn_reflns_limit_h_min -25
_diffrn_reflns_limit_k_max 13
_diffrn_reflns_limit_k_min -19
_diffrn_reflns_limit_l_max 26
_diffrn_reflns_limit_l_min -26
_diffrn_reflns_number 37097
_diffrn_reflns_theta_full 27.54
_diffrn_reflns_theta_max 27.54
_diffrn_reflns_theta_min 1.05
_exptl_absorpt_coefficient_mu 2.747
_exptl_absorpt_correction_T_max 1.000
_exptl_absorpt_correction_T_min 0.635
_exptl_absorpt_correction_type multi-scan
_exptl_absorpt_process_details SADABS
_exptl_crystal_colour green
_exptl_crystal_density_diffrn 1.300
_exptl_crystal_density_meas 0
_exptl_crystal_description Block
_exptl_crystal_F_000 2444
_exptl_crystal_size_max 0.26
_exptl_crystal_size_mid 0.16
_exptl_crystal_size_min 0.10
_refine_diff_density_max 2.650
_refine_diff_density_min -1.958
_refine_diff_density_rms 0.148
_refine_ls_extinction_method none
_refine_ls_goodness_of_fit_ref 1.022
_refine_ls_hydrogen_treatment mixed
_refine_ls_matrix_type full
_refine_ls_number_parameters 568
_refine_ls_number_reflns 13671
_refine_ls_number_restraints 10
_refine_ls_restrained_S_all 1.023
_refine_ls_R_factor_all 0.0933
_refine_ls_R_factor_gt 0.0551
_refine_ls_shift/su_max 0.002
_refine_ls_shift/su_mean 0.000
_refine_ls_structure_factor_coef Fsqd
_refine_ls_weighting_details 'calc w=1/[\s^2^(Fo^2^)+(0.0456P)^2^+0.0000P] where P=(Fo^2^+2Fc^2^)/3'
_refine_ls_weighting_scheme calc
_refine_ls_wR_factor_gt 0.1069
_refine_ls_wR_factor_ref 0.1193
_reflns_number_gt 9630
_reflns_number_total 13671
_reflns_threshold_expression >2sigma(I)
_cod_data_source_file ja0379316si20030815_011834_5.cif
_cod_data_source_block kmeyer5(compound_1e)
_cod_original_cell_volume 6004.7(13)
_cod_database_code 4114532

loop_
_symmetry_equiv_pos_as_xyz
'x, y, z'
'-x+1/2, y+1/2, -z+1/2'
'-x, -y, -z'
'x-1/2, -y-1/2, z-1/2'

loop_
_atom_site_label
_atom_site_type_symbol
_atom_site_fract_x
_atom_site_fract_y
_atom_site_fract_z
_atom_site_U_iso_or_equiv
_atom_site_adp_type
_atom_site_occupancy
_atom_site_symmetry_multiplicity
_atom_site_calc_flag
_atom_site_refinement_flags
U1 U 0.094456(14) 1.217736(15) 0.256162(14) 0.02527(8) Uani 1 1 d .
O1 O -0.0072(3) 1.1907(3) 0.2139(3) 0.0337(14) Uani 1 1 d .
O2 O 0.1528(3) 1.3162(4) 0.1946(3) 0.0323(13) Uani 1 1 d .
O3 O 0.0883(3) 1.2611(3) 0.3613(2) 0.0376(14) Uani 1 1 d .
N1 N 0.1115(4) 1.0701(4) 0.1831(3) 0.0265(17) Uani 1 1 d .
N2 N 0.2219(3) 1.1567(4) 0.2584(3) 0.0319(14) Uani 1 1 d .
N3 N 0.1089(4) 1.0686(4) 0.3257(3) 0.0242(16) Uani 1 1 d .
C1 C 0.1824(4) 1.0823(6) 0.1572(4) 0.031(2) Uani 1 1 d .
H1A H 0.1833 1.1369 0.1304 0.037 Uiso 1 1 calc R
H1B H 0.1933 1.0320 0.1280 0.037 Uiso 1 1 calc R
C2 C 0.2377(4) 1.0888(6) 0.2090(4) 0.036(2) Uani 1 1 d .
H2A H 0.2428 1.0307 0.2309 0.043 Uiso 1 1 calc R
H2B H 0.2822 1.1033 0.1879 0.043 Uiso 1 1 calc R
C3 C 0.2298(5) 1.1221(6) 0.3260(4) 0.036(2) Uani 1 1 d .
H3A H 0.2219 1.1713 0.3571 0.043 Uiso 1 1 calc R
H3B H 0.2778 1.1018 0.3320 0.043 Uiso 1 1 calc R
C4 C 0.1820(4) 1.0471(6) 0.3434(4) 0.030(2) Uani 1 1 d .
H4A H 0.1965 0.9930 0.3199 0.037 Uiso 1 1 calc R
H4B H 0.1851 1.0352 0.3909 0.037 Uiso 1 1 calc R
C5 C 0.0744(5) 0.9981(5) 0.2869(4) 0.034(2) Uani 1 1 d .
H5A H 0.0250 1.0130 0.2820 0.040 Uiso 1 1 calc R
H5B H 0.0774 0.9415 0.3111 0.040 Uiso 1 1 calc R
C6 C 0.1055(4) 0.9863(5) 0.2203(3) 0.030(2) Uani 1 1 d .
H6A H 0.1519 0.9599 0.2252 0.036 Uiso 1 1 calc R
H6B H 0.0769 0.9443 0.1949 0.036 Uiso 1 1 calc R
C7 C 0.0616(4) 1.0759(6) 0.1280(4) 0.030(2) Uani 1 1 d .
H7A H 0.0741 1.0317 0.0943 0.036 Uiso 1 1 calc R
H7B H 0.0648 1.1353 0.1079 0.036 Uiso 1 1 calc R
C8 C -0.0123(4) 1.0597(5) 0.1497(4) 0.0275(18) Uani 1 1 d .
C9 C -0.0457(4) 1.1215(5) 0.1897(4) 0.031(2) Uani 1 1 d .
C10 C -0.1148(4) 1.1103(5) 0.2074(4) 0.0300(19) Uani 1 1 d .
C11 C -0.1488(4) 1.0361(5) 0.1815(4) 0.0333(19) Uani 1 1 d .
H11A H -0.1959 1.0277 0.1925 0.040 Uiso 1 1 calc R
C12 C -0.1179(4) 0.9744(5) 0.1408(4) 0.0289(19) Uani 1 1 d .
C13 C -0.0500(4) 0.9885(5) 0.1257(4) 0.0310(19) Uani 1 1 d .
H13A H -0.0277 0.9477 0.0974 0.037 Uiso 1 1 calc R
C14 C -0.1525(4) 1.1783(5) 0.2515(5) 0.0363(17) Uani 1 1 d .
C15 C -0.2281(4) 1.1533(5) 0.2613(5) 0.043(2) Uani 1 1 d .
H15A H -0.2504 1.1976 0.2890 0.064 Uiso 1 1 calc R
H15B H -0.2309 1.0951 0.2823 0.064 Uiso 1 1 calc R
H15C H -0.2514 1.1511 0.2187 0.064 Uiso 1 1 calc R
C16 C -0.1191(5) 1.1871(6) 0.3164(4) 0.042(2) Uani 1 1 d .
H16A H -0.1442 1.2307 0.3426 0.063 Uiso 1 1 calc R
H16B H -0.0714 1.2067 0.3107 0.063 Uiso 1 1 calc R
H16C H -0.1196 1.1297 0.3387 0.063 Uiso 1 1 calc R
C17 C -0.1520(5) 1.2678(6) 0.2157(5) 0.047(2) Uani 1 1 d .
H17A H -0.1756 1.3122 0.2424 0.070 Uiso 1 1 calc R
H17B H -0.1757 1.2618 0.1736 0.070 Uiso 1 1 calc R
H17C H -0.1043 1.2864 0.2082 0.070 Uiso 1 1 calc R
C18 C -0.1565(5) 0.8955(7) 0.1127(4) 0.041(3) Uani 1 1 d .
C19 C -0.2317(5) 0.8899(6) 0.1376(4) 0.047(2) Uani 1 1 d .
H19A H -0.2318 0.8854 0.1854 0.071 Uiso 1 1 calc R
H19B H -0.2541 0.8376 0.1188 0.071 Uiso 1 1 calc R
H19C H -0.2569 0.9431 0.1243 0.071 Uiso 1 1 calc R
C20 C -0.1213(6) 0.8111(6) 0.1317(5) 0.054(3) Uani 1 1 d .
H20A H -0.1199 0.8062 0.1795 0.080 Uiso 1 1 calc R
H20B H -0.0742 0.8110 0.1145 0.080 Uiso 1 1 calc R
H20C H -0.1467 0.7607 0.1135 0.080 Uiso 1 1 calc R
C21 C -0.1586(5) 0.9019(7) 0.0368(4) 0.048(3) Uani 1 1 d .
H21A H -0.1115 0.9056 0.0199 0.072 Uiso 1 1 calc R
H21B H -0.1843 0.9549 0.0238 0.072 Uiso 1 1 calc R
H21C H -0.1813 0.8493 0.0189 0.072 Uiso 1 1 calc R
C22 C 0.0661(5) 1.0826(6) 0.3846(4) 0.032(2) Uani 1 1 d .
H22A H 0.0570 1.0242 0.4047 0.039 Uiso 1 1 calc R
H22B H 0.0213 1.1072 0.3705 0.039 Uiso 1 1 calc R
C23 C 0.0961(4) 1.1431(5) 0.4368(3) 0.0282(16) Uani 1 1 d .
C24 C 0.1035(4) 1.2343(5) 0.4226(4) 0.0305(18) Uani 1 1 d .
C25 C 0.1276(4) 1.2900(5) 0.4720(4) 0.035(2) Uani 1 1 d .
C26 C 0.1417(4) 1.2556(6) 0.5337(4) 0.034(2) Uani 1 1 d .
H26A H 0.1572 1.2947 0.5670 0.041 Uiso 1 1 calc R
C27 C 0.1341(4) 1.1644(5) 0.5491(4) 0.0297(18) Uani 1 1 d .
C28 C 0.1105(4) 1.1118(5) 0.4983(4) 0.0256(18) Uani 1 1 d .
H28A H 0.1039 1.0506 0.5066 0.031 Uiso 1 1 calc R
C29 C 0.1346(6) 1.3911(6) 0.4605(5) 0.043(3) Uani 1 1 d .
C30 C 0.0627(6) 1.4280(6) 0.4453(5) 0.057(3) Uani 1 1 d .
H30A H 0.0658 1.4919 0.4378 0.086 Uiso 1 1 calc R
H30B H 0.0320 1.4165 0.4822 0.086 Uiso 1 1 calc R
H30C H 0.0444 1.3991 0.4060 0.086 Uiso 1 1 calc R
C31 C 0.1834(6) 1.4089(7) 0.4028(5) 0.065(3) Uani 1 1 d .
H31A H 0.1877 1.4728 0.3959 0.098 Uiso 1 1 calc R
H31B H 0.1649 1.3812 0.3632 0.098 Uiso 1 1 calc R
H31C H 0.2289 1.3839 0.4125 0.098 Uiso 1 1 calc R
C32 C 0.1648(7) 1.4386(7) 0.5201(5) 0.072(4) Uani 1 1 d .
H32A H 0.1686 1.5020 0.5109 0.108 Uiso 1 1 calc R
H32B H 0.2106 1.4146 0.5297 0.108 Uiso 1 1 calc R
H32C H 0.1347 1.4295 0.5579 0.108 Uiso 1 1 calc R
C33 C 0.1494(5) 1.1276(6) 0.6160(4) 0.031(2) Uani 1 1 d .
C34 C 0.0894(5) 1.0696(6) 0.6401(4) 0.043(2) Uani 1 1 d .
H34A H 0.0804 1.0227 0.6081 0.065 Uiso 1 1 calc R
H34B H 0.0481 1.1062 0.6451 0.065 Uiso 1 1 calc R
H34C H 0.1016 1.0431 0.6823 0.065 Uiso 1 1 calc R
C35 C 0.2133(5) 1.0701(6) 0.6130(5) 0.050(3) Uani 1 1 d .
H35A H 0.2524 1.1056 0.5978 0.076 Uiso 1 1 calc R
H35B H 0.2055 1.0209 0.5827 0.076 Uiso 1 1 calc R
H35C H 0.2235 1.0467 0.6567 0.076 Uiso 1 1 calc R
C36 C 0.1636(6) 1.2011(6) 0.6658(5) 0.060(3) Uani 1 1 d .
H36A H 0.2020 1.2377 0.6505 0.090 Uiso 1 1 calc R
H36B H 0.1755 1.1748 0.7081 0.090 Uiso 1 1 calc R
H36C H 0.1224 1.2379 0.6706 0.090 Uiso 1 1 calc R
C37 C 0.2671(3) 1.2369(4) 0.2520(4) 0.0298(16) Uani 1 1 d .
H37A H 0.2499 1.2839 0.2814 0.036 Uiso 1 1 calc R
H37B H 0.3144 1.2215 0.2660 0.036 Uiso 1 1 calc R
C38 C 0.2692(4) 1.2710(5) 0.1852(4) 0.0332(19) Uani 1 1 d .
C39 C 0.2106(4) 1.3123(5) 0.1572(4) 0.0308(19) Uani 1 1 d .
C40 C 0.2110(4) 1.3430(5) 0.0922(4) 0.0339(19) Uani 1 1 d .
C41 C 0.2721(4) 1.3299(5) 0.0577(4) 0.0295(18) Uani 1 1 d .
H41A H 0.2738 1.3506 0.0138 0.035 Uiso 1 1 calc R
C42 C 0.3306(4) 1.2890(6) 0.0824(4) 0.0369(19) Uani 1 1 d .
C43 C 0.3283(4) 1.2631(5) 0.1473(4) 0.0316(19) Uani 1 1 d .
H43A H 0.3686 1.2389 0.1667 0.038 Uiso 1 1 calc R
C44 C 0.1488(5) 1.3875(6) 0.0608(5) 0.034(2) Uani 1 1 d .
C45 C 0.1615(6) 1.4196(7) -0.0095(4) 0.048(3) Uani 1 1 d .
H45A H 0.1998 1.4618 -0.0097 0.073 Uiso 1 1 calc R
H45B H 0.1199 1.4486 -0.0262 0.073 Uiso 1 1 calc R
H45C H 0.1729 1.3689 -0.0373 0.073 Uiso 1 1 calc R
C46 C 0.0871(5) 1.3212(6) 0.0574(4) 0.044(2) Uani 1 1 d .
H46A H 0.0771 1.2989 0.1013 0.066 Uiso 1 1 calc R
H46B H 0.0991 1.2716 0.0287 0.066 Uiso 1 1 calc R
H46C H 0.0464 1.3516 0.0400 0.066 Uiso 1 1 calc R
C47 C 0.1287(5) 1.4686(6) 0.1009(5) 0.048(2) Uani 1 1 d .
H47A H 0.1676 1.5098 0.1028 0.072 Uiso 1 1 calc R
H47B H 0.1163 1.4502 0.1453 0.072 Uiso 1 1 calc R
H47C H 0.0892 1.4979 0.0803 0.072 Uiso 1 1 calc R
C48 C 0.3919(5) 1.2710(5) 0.0382(4) 0.037(2) Uani 1 1 d .
C49 C 0.4538(4) 1.2354(6) 0.0757(5) 0.048(3) Uani 1 1 d .
H49A H 0.4403 1.1822 0.0998 0.072 Uiso 1 1 calc R
H49B H 0.4702 1.2805 0.1065 0.072 Uiso 1 1 calc R
H49C H 0.4906 1.2208 0.0449 0.072 Uiso 1 1 calc R
C50 C 0.3707(5) 1.2012(6) -0.0122(4) 0.048(3) Uani 1 1 d .
H50A H 0.3308 1.2224 -0.0369 0.071 Uiso 1 1 calc R
H50B H 0.3588 1.1461 0.0103 0.071 Uiso 1 1 calc R
H50C H 0.4091 1.1904 -0.0422 0.071 Uiso 1 1 calc R
C51 C 0.4157(6) 1.3534(5) 0.0020(4) 0.048(3) Uani 1 1 d .
H51A H 0.3771 1.3783 -0.0228 0.072 Uiso 1 1 calc R
H51B H 0.4531 1.3378 -0.0280 0.072 Uiso 1 1 calc R
H51C H 0.4324 1.3973 0.0336 0.072 Uiso 1 1 calc R
C1S C 0.0049(6) 1.4342(9) 0.2573(8) 0.103(4) Uiso 1 1 d D
H1SA H -0.0303 1.3879 0.2551 0.154 Uiso 1 1 calc R
H1SB H 0.0287 1.4310 0.2996 0.154 Uiso 1 1 calc R
H1SC H 0.0383 1.4256 0.2220 0.154 Uiso 1 1 calc R
C2S C -0.0288(12) 1.5240(14) 0.2501(16) 0.241(11) Uiso 1 1 d D
C3S C -0.0817(18) 1.521(2) 0.3014(13) 0.274(16) Uiso 1 1 d D
H3SA H -0.1167 1.4773 0.2900 0.411 Uiso 1 1 calc R
H3SB H -0.1033 1.5797 0.3053 0.411 Uiso 1 1 calc R
H3SC H -0.0603 1.5054 0.3432 0.411 Uiso 1 1 calc R
C4S C -0.0756(15) 1.5319(16) 0.1922(12) 0.217(12) Uiso 1 1 d D
H4SA H -0.1120 1.4871 0.1952 0.326 Uiso 1 1 calc R
H4SB H -0.0492 1.5227 0.1520 0.326 Uiso 1 1 calc R
H4SC H -0.0964 1.5910 0.1915 0.326 Uiso 1 1 calc R
C5S C 0.0340(11) 1.5851(15) 0.2459(15) 0.213(9) Uiso 1 1 d D
H5SA H 0.0640 1.5677 0.2090 0.256 Uiso 1 1 calc R
H5SB H 0.0611 1.5825 0.2869 0.256 Uiso 1 1 calc R
C6S C 0.0047(15) 1.6785(17) 0.2352(18) 0.315(16) Uiso 1 1 d D
H6SA H 0.0421 1.7218 0.2375 0.473 Uiso 1 1 calc R
H6SB H -0.0293 1.6915 0.2692 0.473 Uiso 1 1 calc R
H6SC H -0.0174 1.6816 0.1922 0.473 Uiso 1 1 calc R
C7S C 0.1349(13) 1.7986(16) -0.0299(13) 0.241(13) Uiso 1 1 d D
H7SA H 0.1791 1.8304 -0.0244 0.289 Uiso 1 1 calc R
H7SB H 0.1222 1.7976 -0.0767 0.289 Uiso 1 1 calc R
C8S C 0.1384(12) 1.7058(15) -0.0014(10) 0.175(9) Uiso 1 1 d D
H8SA H 0.1118 1.6637 -0.0286 0.210 Uiso 1 1 calc R
H8SB H 0.1867 1.6851 0.0013 0.210 Uiso 1 1 calc R
C9S C 0.1069(13) 1.7139(14) 0.0669(11) 0.204(11) Uiso 1 1 d D
H9SA H 0.0587 1.6924 0.0679 0.245 Uiso 1 1 calc R
H9SB H 0.1344 1.6821 0.1002 0.245 Uiso 1 1 calc R
C10S C 0.1106(10) 1.8070(12) 0.0751(9) 0.148(7) Uiso 1 1 d D
H10A H 0.1588 1.8273 0.0801 0.178 Uiso 1 1 calc R
H10B H 0.0834 1.8270 0.1132 0.178 Uiso 1 1 calc R
C11S C 0.0792(11) 1.8389(14) 0.0109(9) 0.155(7) Uiso 1 1 d D
H11B H 0.0333 1.8131 0.0021 0.186 Uiso 1 1 calc R
H11C H 0.0775 1.9042 0.0074 0.186 Uiso 1 1 calc R

loop_
_atom_site_aniso_label
_atom_site_aniso_U_11
_atom_site_aniso_U_22
_atom_site_aniso_U_33
_atom_site_aniso_U_23
_atom_site_aniso_U_13
_atom_site_aniso_U_12
U1 0.02623(13) 0.02053(11) 0.02907(12) 0.00040(15) 0.00406(13) 0.00061(13)
O1 0.030(3) 0.021(3) 0.051(4) -0.004(2) 0.005(3) 0.002(2)
O2 0.025(3) 0.032(3) 0.040(3) 0.002(3) 0.005(2) -0.004(2)
O3 0.059(4) 0.020(3) 0.033(3) 0.003(2) 0.013(3) -0.002(3)
N1 0.032(5) 0.027(4) 0.020(3) -0.004(3) 0.003(3) 0.001(3)
N2 0.037(3) 0.030(3) 0.029(4) 0.003(3) 0.006(3) -0.002(3)
N3 0.028(5) 0.017(4) 0.028(3) -0.001(3) 0.000(3) -0.001(3)
C1 0.033(5) 0.034(5) 0.026(4) -0.004(4) 0.005(4) 0.018(4)
C2 0.028(5) 0.037(5) 0.042(5) 0.002(4) 0.009(4) 0.005(4)
C3 0.040(6) 0.032(5) 0.036(5) 0.008(4) -0.003(4) 0.010(4)
C4 0.029(5) 0.030(5) 0.033(5) -0.002(4) -0.001(4) 0.007(4)
C5 0.050(6) 0.017(4) 0.033(5) 0.003(3) 0.003(4) -0.005(4)
C6 0.044(6) 0.014(4) 0.031(4) -0.003(3) 0.009(4) -0.002(4)
C7 0.029(5) 0.028(5) 0.033(5) -0.005(4) 0.005(4) 0.003(4)
C8 0.036(5) 0.022(4) 0.024(4) 0.004(3) -0.002(3) 0.001(4)
C9 0.038(5) 0.022(4) 0.032(5) 0.005(4) 0.003(4) -0.001(4)
C10 0.030(5) 0.030(4) 0.030(4) 0.000(3) 0.000(3) 0.005(3)
C11 0.038(5) 0.033(5) 0.029(4) 0.006(4) -0.005(4) 0.003(4)
C12 0.035(5) 0.030(5) 0.022(4) 0.000(3) -0.002(3) -0.004(4)
C13 0.035(5) 0.031(5) 0.026(4) 0.003(3) 0.003(3) 0.002(4)
C14 0.035(4) 0.031(4) 0.043(5) 0.001(5) 0.004(5) 0.008(3)
C15 0.034(4) 0.038(4) 0.056(6) 0.001(5) 0.012(4) 0.002(4)
C16 0.044(6) 0.049(6) 0.033(5) -0.010(4) 0.002(4) 0.018(4)
C17 0.036(5) 0.042(6) 0.062(6) 0.003(5) 0.008(4) 0.007(4)
C18 0.050(7) 0.043(6) 0.030(5) 0.000(4) 0.006(4) -0.013(5)
C19 0.044(6) 0.050(6) 0.047(6) -0.007(4) -0.003(4) -0.021(5)
C20 0.071(8) 0.030(5) 0.060(7) -0.008(5) -0.006(5) -0.012(5)
C21 0.062(7) 0.048(6) 0.034(6) 0.000(5) -0.007(5) -0.016(5)
C22 0.033(6) 0.033(5) 0.031(5) 0.011(4) 0.001(4) -0.005(4)
C23 0.031(4) 0.021(4) 0.032(4) 0.000(3) 0.008(4) -0.010(4)
C24 0.033(5) 0.024(5) 0.034(4) 0.000(3) 0.009(4) -0.002(4)
C25 0.037(5) 0.026(4) 0.042(5) -0.003(4) 0.012(4) -0.013(4)
C26 0.036(5) 0.035(5) 0.032(5) -0.008(4) 0.006(4) -0.009(4)
C27 0.026(4) 0.027(5) 0.036(5) -0.006(4) 0.005(3) -0.008(4)
C28 0.025(5) 0.021(4) 0.030(4) -0.004(3) 0.004(3) -0.004(3)
C29 0.066(8) 0.019(5) 0.043(6) 0.003(4) 0.014(5) -0.007(5)
C30 0.091(8) 0.025(5) 0.056(7) -0.001(5) 0.029(6) 0.002(5)
C31 0.090(9) 0.049(7) 0.057(7) 0.007(5) 0.017(6) -0.039(6)
C32 0.116(11) 0.031(6) 0.068(8) -0.005(5) 0.015(7) -0.024(7)
C33 0.036(5) 0.035(5) 0.024(4) -0.004(4) 0.005(3) -0.006(4)
C34 0.043(6) 0.059(6) 0.029(4) 0.012(4) 0.001(5) 0.001(5)
C35 0.048(6) 0.057(7) 0.047(6) 0.016(5) 0.005(5) 0.004(5)
C36 0.094(9) 0.048(7) 0.040(6) -0.005(5) -0.012(5) -0.001(6)
C37 0.024(4) 0.032(4) 0.033(4) -0.001(4) -0.001(4) 0.000(3)
C38 0.031(5) 0.032(5) 0.036(4) -0.005(4) 0.001(3) -0.007(4)
C39 0.034(5) 0.017(4) 0.042(5) -0.005(3) 0.008(4) -0.011(3)
C40 0.040(5) 0.023(4) 0.039(5) -0.006(4) 0.005(4) -0.011(4)
C41 0.041(5) 0.025(4) 0.023(4) 0.003(3) 0.005(3) -0.005(4)
C42 0.033(5) 0.033(5) 0.045(5) -0.003(4) 0.004(4) -0.007(4)
C43 0.023(4) 0.027(5) 0.045(5) -0.003(4) 0.005(3) -0.003(3)
C44 0.037(6) 0.022(5) 0.044(6) 0.001(4) 0.003(4) -0.002(4)
C45 0.058(7) 0.039(6) 0.049(6) 0.012(5) -0.001(5) -0.007(5)
C46 0.030(5) 0.042(5) 0.059(5) 0.010(4) -0.008(5) -0.014(5)
C47 0.049(6) 0.035(5) 0.059(6) 0.011(4) -0.003(5) -0.001(5)
C48 0.051(6) 0.022(4) 0.037(4) 0.002(3) 0.014(4) -0.011(4)
C49 0.029(5) 0.051(6) 0.064(6) -0.005(5) 0.018(4) -0.004(4)
C50 0.063(7) 0.031(5) 0.049(6) -0.013(4) 0.005(5) -0.010(4)
C51 0.074(7) 0.026(5) 0.045(5) -0.001(4) 0.020(5) -0.018(5)

loop_
_atom_type_symbol
_atom_type_description
_atom_type_scat_dispersion_real
_atom_type_scat_dispersion_imag
_atom_type_scat_source
C C 0.0033 0.0016 'International Tables Vol C Tables 4.2.6.8 and 6.1.1.4'
H H 0.0000 0.0000 'International Tables Vol C Tables 4.2.6.8 and 6.1.1.4'
N N 0.0061 0.0033 'International Tables Vol C Tables 4.2.6.8 and 6.1.1.4'
O O 0.0106 0.0060 'International Tables Vol C Tables 4.2.6.8 and 6.1.1.4'
U U -9.6767 9.6646 'International Tables Vol C Tables 4.2.6.8 and 6.1.1.4'

loop_
_geom_angle_atom_site_label_1
_geom_angle_atom_site_label_2
_geom_angle_atom_site_label_3
_geom_angle
O1 U1 O3 112.4(2)
O1 U1 O2 110.8(2)
O3 U1 O2 111.65(19)
O1 U1 N2 141.71(19)
O3 U1 N2 97.9(2)
O2 U1 N2 76.63(19)
O1 U1 N3 98.4(2)
O3 U1 N3 75.13(17)
O2 U1 N3 143.0(2)
N2 U1 N3 66.4(2)
O1 U1 N1 74.9(2)
O3 U1 N1 140.70(18)
O2 U1 N1 100.03(19)
N2 U1 N1 66.8(2)
N3 U1 N1 65.58(16)
C9 O1 U1 140.5(5)
C39 O2 U1 134.4(5)
C24 O3 U1 142.0(4)
C1 N1 C6 111.2(6)
C1 N1 C7 108.9(6)
C6 N1 C7 112.8(6)
C1 N1 U1 102.0(5)
C6 N1 U1 114.4(4)
C7 N1 U1 106.8(5)
C2 N2 C3 111.9(6)
C2 N2 C37 112.3(6)
C3 N2 C37 107.8(6)
C2 N2 U1 115.4(5)
C3 N2 U1 103.5(4)
C37 N2 U1 105.3(4)
C22 N3 C5 106.5(6)
C22 N3 C4 111.5(6)
C5 N3 C4 113.5(6)
C22 N3 U1 104.7(5)
C5 N3 U1 105.8(4)
C4 N3 U1 114.1(5)
N1 C1 C2 114.6(6)
N2 C2 C1 112.1(6)
N2 C3 C4 114.9(7)
N3 C4 C3 111.3(7)
N3 C5 C6 112.8(7)
N1 C6 C5 113.3(6)
N1 C7 C8 112.5(6)
C9 C8 C13 118.5(7)
C9 C8 C7 120.1(7)
C13 C8 C7 121.1(7)
O1 C9 C8 117.6(7)
O1 C9 C10 121.2(7)
C8 C9 C10 121.0(8)
C11 C10 C9 116.7(7)
C11 C10 C14 121.7(7)
C9 C10 C14 121.6(7)
C12 C11 C10 124.0(8)
C13 C12 C11 116.6(8)
C13 C12 C18 120.7(8)
C11 C12 C18 122.6(8)
C12 C13 C8 123.1(8)
C16 C14 C17 110.1(7)
C16 C14 C15 108.9(8)
C17 C14 C15 106.7(6)
C16 C14 C10 111.9(6)
C17 C14 C10 107.6(7)
C15 C14 C10 111.5(7)
C20 C18 C12 110.2(8)
C20 C18 C19 107.4(8)
C12 C18 C19 112.6(8)
C20 C18 C21 108.8(8)
C12 C18 C21 109.8(7)
C19 C18 C21 108.0(8)
N3 C22 C23 116.3(7)
C28 C23 C24 120.2(7)
C28 C23 C22 120.9(7)
C24 C23 C22 118.7(7)
O3 C24 C25 124.4(7)
O3 C24 C23 117.4(6)
C25 C24 C23 118.2(7)
C26 C25 C24 119.7(8)
C26 C25 C29 119.3(8)
C24 C25 C29 120.9(8)
C25 C26 C27 122.9(8)
C28 C27 C26 115.2(7)
C28 C27 C33 122.3(7)
C26 C27 C33 122.6(7)
C23 C28 C27 123.8(7)
C31 C29 C32 107.0(9)
C31 C29 C30 110.0(9)
C32 C29 C30 109.9(9)
C31 C29 C25 110.0(8)
C32 C29 C25 112.0(8)
C30 C29 C25 108.0(8)
C27 C33 C35 109.6(7)
C27 C33 C36 111.8(8)
C35 C33 C36 107.2(8)
C27 C33 C34 110.7(7)
C35 C33 C34 107.9(8)
C36 C33 C34 109.6(7)
C38 C37 N2 112.6(6)
C43 C38 C39 118.4(8)
C43 C38 C37 121.0(7)
C39 C38 C37 120.5(7)
O2 C39 C40 121.4(8)
O2 C39 C38 117.1(7)
C40 C39 C38 121.3(7)
C41 C40 C39 115.9(8)
C41 C40 C44 121.5(7)
C39 C40 C44 122.5(7)
C42 C41 C40 125.0(7)
C43 C42 C41 116.6(7)
C43 C42 C48 123.0(8)
C41 C42 C48 120.3(7)
C42 C43 C38 122.5(8)
C47 C44 C40 109.4(8)
C47 C44 C45 106.9(7)
C40 C44 C45 113.9(8)
C47 C44 C46 110.0(8)
C40 C44 C46 110.0(7)
C45 C44 C46 106.6(8)
C42 C48 C50 108.3(7)
C42 C48 C51 112.4(7)
C50 C48 C51 108.6(7)
C42 C48 C49 112.5(7)
C50 C48 C49 107.9(7)
C51 C48 C49 107.1(8)
C3S C2S C1S 102(2)
C3S C2S C5S 128(3)
C1S C2S C5S 101.6(17)
C3S C2S C4S 98.2(18)
C1S C2S C4S 114(2)
C5S C2S C4S 113(3)
C2S C5S C6S 105(2)
C11S C7S C8S 101.2(18)
C9S C8S C7S 104.9(19)
C10S C9S C8S 99.6(17)
C9S C10S C11S 101.0(17)
C7S C11S C10S 93.6(17)

loop_
_geom_bond_atom_site_label_1
_geom_bond_atom_site_label_2
_geom_bond_distance
U1 O1 2.192(6)
U1 O3 2.251(5)
U1 O2 2.256(5)
U1 N2 2.642(6)
U1 N3 2.680(6)
U1 N1 2.706(6)
O1 C9 1.378(9)
O2 C39 1.362(9)
O3 C24 1.350(9)
N1 C1 1.489(10)
N1 C6 1.481(9)
N1 C7 1.488(10)
N2 C2 1.473(10)
N2 C3 1.486(10)
N2 C37 1.503(8)
N3 C22 1.479(10)
N3 C5 1.488(10)
N3 C4 1.501(11)
C1 C2 1.511(12)
C3 C4 1.507(12)
C5 C6 1.503(9)
C7 C8 1.522(11)
C8 C9 1.401(11)
C8 C13 1.392(11)
C9 C10 1.401(11)
C10 C11 1.405(11)
C10 C14 1.551(10)
C11 C12 1.388(11)
C12 C13 1.372(11)
C12 C18 1.521(12)
C14 C16 1.482(12)
C14 C17 1.538(11)
C14 C15 1.529(10)
C18 C20 1.499(13)
C18 C19 1.550(13)
C18 C21 1.556(12)
C22 C23 1.522(11)
C23 C28 1.372(10)
C23 C24 1.416(9)
C24 C25 1.395(11)
C25 C26 1.392(12)
C25 C29 1.552(12)
C26 C27 1.421(11)
C27 C28 1.384(10)
C27 C33 1.507(11)
C29 C31 1.540(12)
C29 C32 1.531(14)
C29 C30 1.534(14)
C33 C35 1.517(12)
C33 C36 1.532(12)
C33 C34 1.539(12)
C37 C38 1.461(11)
C38 C43 1.390(10)
C38 C39 1.417(12)
C39 C40 1.408(11)
C40 C41 1.396(10)
C40 C44 1.524(12)
C41 C42 1.387(11)
C42 C43 1.385(11)
C42 C48 1.523(11)
C44 C47 1.525(12)
C44 C45 1.537(12)
C44 C46 1.564(12)
C48 C50 1.531(11)
C48 C51 1.522(10)
C48 C49 1.521(12)
C1S C2S 1.515(16)
C2S C3S 1.471(17)
C2S C5S 1.531(16)
C2S C4S 1.496(17)
C5S C6S 1.537(17)
C7S C11S 1.496(17)
C7S C8S 1.520(17)
C8S C9S 1.531(16)
C9S C10S 1.419(16)
C10S C11S 1.525(15)
